data_8102040
loop_
_publ_author_name
'Ma, L.-F.'
'Zhong, F.'
'Zhang, G.-Y.'

_publ_section_title
;
Crystal structure of tetraaqua-cis-bis(N-2-nitrobenzenesulfonylglycinato)
manganese(II), Mn(H~2~O)~4~(C~8~H~7~N~2~O~6~S)~2~
;
_journal_issue 4
_journal_name_full 'Zeitschrift f\"ur Kristallographie - New Crystal Structures'
_journal_page_first 457
_journal_page_last 459
_journal_volume 221
_journal_year 2006
_chemical_formula_structural Mn(H2O)4(C8H7N2O6S)2
_chemical_formula_sum 'C16 H22 Mn N4 O16 S2'
_chemical_formula_weight 645.44
_chemical_name_systematic
;
 tetraaqua-cis-bis(N-2-nitrobenzenesulfonylglycinato)manganese(II)
;
_space_group_IT_number 14
_symmetry_cell_setting monoclinic
_symmetry_space_group_name_Hall '-P 2yn'
_symmetry_space_group_name_H-M 'P 1 21/n 1'
_atom_sites_solution_hydrogens geom
_atom_sites_solution_primary direct
_atom_sites_solution_secondary difmap
_audit_creation_method SHELXL-97
_cell_angle_alpha 90.00
_cell_angle_beta 91.6270(10)
_cell_angle_gamma 90.00
_cell_formula_units_Z 4
_cell_length_a 7.7703(7)
_cell_length_b 7.7228(7)
_cell_length_c 41.207(4)
_cell_measurement_reflns_used 7264
_cell_measurement_temperature 291(2)
_cell_measurement_theta_max 28.22
_cell_measurement_theta_min 2.65
_cell_volume 2471.8(4)
_computing_cell_refinement 'Bruker SMART'
_computing_data_collection 'Bruker SMART'
_computing_data_reduction 'Bruker SAINT'
_computing_molecular_graphics 'Bruker SHELXTL'
_computing_publication_material 'Bruker SHELXTL'
_computing_structure_refinement 'SHELXL-97 (Sheldrick, 1997)'
_computing_structure_solution 'SHELXS-97 (Sheldrick, 1990)'
_diffrn_ambient_temperature 291(2)
_diffrn_measured_fraction_theta_full 0.999
_diffrn_measured_fraction_theta_max 0.999
_diffrn_measurement_device_type 'Bruker SMART CCD'
_diffrn_measurement_method phi/omega
_diffrn_radiation_monochromator graphite
_diffrn_radiation_source 'fine-focus sealed tube'
_diffrn_radiation_type MoK\a
_diffrn_radiation_wavelength 0.71073
_diffrn_reflns_av_R_equivalents 0.0374
_diffrn_reflns_av_sigmaI/netI 0.0365
_diffrn_reflns_limit_h_max 10
_diffrn_reflns_limit_h_min -10
_diffrn_reflns_limit_k_max 10
_diffrn_reflns_limit_k_min -10
_diffrn_reflns_limit_l_max 53
_diffrn_reflns_limit_l_min -53
_diffrn_reflns_number 20557
_diffrn_reflns_theta_full 27.50
_diffrn_reflns_theta_max 27.50
_diffrn_reflns_theta_min 2.65
_exptl_absorpt_coefficient_mu 0.790
_exptl_absorpt_correction_T_max 0.9736
_exptl_absorpt_correction_T_min 0.7030
_exptl_absorpt_correction_type multi-scan
_exptl_absorpt_process_details SADABS
_exptl_crystal_colour pink
_exptl_crystal_density_diffrn 1.734
_exptl_crystal_density_meas ?
_exptl_crystal_density_method 'not measured'
_exptl_crystal_description block
_exptl_crystal_F_000 1324
_exptl_crystal_size_max 0.48
_exptl_crystal_size_mid 0.20
_exptl_crystal_size_min 0.03
_refine_diff_density_max 1.018
_refine_diff_density_min -0.594
_refine_diff_density_rms 0.085
_refine_ls_extinction_method none
_refine_ls_goodness_of_fit_ref 1.154
_refine_ls_hydrogen_treatment constr
_refine_ls_matrix_type full
_refine_ls_number_parameters 384
_refine_ls_number_reflns 5660
_refine_ls_number_restraints 12
_refine_ls_restrained_S_all 1.153
_refine_ls_R_factor_all 0.0610
_refine_ls_R_factor_gt 0.0505
_refine_ls_shift/su_max 0.001
_refine_ls_shift/su_mean 0.000
_refine_ls_structure_factor_coef Fsqd
_refine_ls_weighting_details 'calc w=1/[\s^2^(Fo^2^)+(0.0463P)^2^+3.8039P] where P=(Fo^2^+2Fc^2^)/3'
_refine_ls_weighting_scheme calc
_refine_ls_wR_factor_gt 0.1224
_refine_ls_wR_factor_ref 0.1281
_reflns_number_gt 4742
_reflns_number_total 5660
_reflns_threshold_expression >2sigma(I)
_cod_data_source_file 1267-1864.cff
_cod_data_source_block a
_cod_depositor_comments
;
The following automatic conversions were performed:
'_symmetry_cell_setting' value 'Monoclinic' changed to 'monoclinic'
according to '/home/saulius/struct/CIF-dictionaries/cif_core.dic'
dictionary named 'cif_core.dic' version 2.4.1 from
2010-06-29.

'_exptl_absorpt_correction_type' value 'MULTI-SCAN' changed
to 'multi-scan' according to
'/home/saulius/struct/CIF-dictionaries/cif_core.dic' dictionary named
'cif_core.dic' version 2.4.1 from 2010-06-29.

Automatic conversion script
Id: cif_fix_enum 1555 2011-01-17 13:19:09Z saulius 

The following automatic conversions were performed:

'_exptl_crystal_density_meas' value 'none' was changed to '?' - the
value is perceived as not measured.

Automatic conversion script
Id: cif_fix_values 3008 2015-01-20 13:52:24Z robertas 
;
_cod_original_sg_symbol_H-M P12(1)/n1
_cod_database_code 8102040

loop_
_symmetry_equiv_pos_as_xyz
'x, y, z'
'-x+1/2, y+1/2, -z+1/2'
'-x, -y, -z'
'x-1/2, -y-1/2, z-1/2'

loop_
_atom_site_label
_atom_site_type_symbol
_atom_site_fract_x
_atom_site_fract_y
_atom_site_fract_z
_atom_site_U_iso_or_equiv
_atom_site_adp_type
_atom_site_occupancy
_atom_site_symmetry_multiplicity
_atom_site_Wyckoff_symbol
_atom_site_calc_flag
_atom_site_refinement_flags
_atom_site_disorder_assembly
_atom_site_disorder_group
Mn1 Mn 1.00552(6) 0.69474(6) 0.240147(11) 0.02256(12) Uani 1 4 e d . . .
S1 S 1.19430(10) 1.01295(10) 0.123053(18) 0.02772(17) Uani 1 4 e d . . .
S2 S 0.82694(10) 0.99591(9) 0.378711(17) 0.02533(17) Uani 1 4 e d . . .
O1 O 0.9570(4) 0.9320(3) 0.21528(6) 0.0427(6) Uani 1 4 e d . . .
O2 O 1.0737(3) 1.1817(3) 0.20140(6) 0.0374(5) Uani 1 4 e d . . .
O3 O 1.2721(3) 0.9240(4) 0.15002(6) 0.0418(6) Uani 1 4 e d . . .
O4 O 1.2873(3) 1.1439(3) 0.10618(6) 0.0400(6) Uani 1 4 e d . . .
O5 O 1.0010(4) 1.1561(3) 0.06153(7) 0.0477(7) Uani 1 4 e d . . .
O6 O 1.1687(5) 1.0913(4) 0.02272(7) 0.0743(11) Uani 1 4 e d . . .
O7 O 1.0599(3) 0.8587(3) 0.28176(5) 0.0304(5) Uani 1 4 e d . . .
O8 O 0.9321(4) 0.6984(3) 0.31921(6) 0.0439(6) Uani 1 4 e d . . .
O9 O 0.7503(3) 1.0876(3) 0.35155(6) 0.0437(6) Uani 1 4 e d . . .
O10 O 0.7333(3) 0.8586(3) 0.39348(6) 0.0389(6) Uani 1 4 e d . . .
O11 O 0.9989(4) 0.8496(3) 0.44210(7) 0.0486(7) Uani 1 4 e d . . .
O12 O 0.8142(5) 0.9063(4) 0.47849(7) 0.0711(10) Uani 1 4 e d . . .
O13 O 0.9957(3) 0.4616(3) 0.27429(6) 0.0329(5) Uani 1 4 e d D . .
O14 O 1.0025(3) 0.5275(3) 0.19724(6) 0.0388(6) Uani 1 4 e d D . .
O15 O 0.7287(3) 0.6782(4) 0.24136(7) 0.0442(6) Uani 1 4 e d D . .
O16 O 1.2847(3) 0.6662(3) 0.23833(5) 0.0279(5) Uani 1 4 e d D . .
N1 N 1.0203(4) 1.0991(4) 0.13532(6) 0.0333(6) Uani 1 4 e d . . .
H1 H 0.9839 1.1950 0.1270 0.040 Uiso 1 4 e calc R . .
N2 N 1.0960(4) 1.0575(4) 0.04760(7) 0.0388(7) Uani 1 4 e d . . .
N3 N 1.0117(4) 0.9296(4) 0.36817(6) 0.0314(6) Uani 1 4 e d . . .
H3 H 1.0757 0.8748 0.3821 0.038 Uiso 1 4 e calc R . .
N4 N 0.8969(4) 0.9447(4) 0.45506(7) 0.0379(7) Uani 1 4 e d . . .
C1 C 0.9940(4) 1.0452(4) 0.19467(7) 0.0259(6) Uani 1 4 e d . . .
C2 C 0.9241(4) 1.0141(4) 0.16054(7) 0.0298(6) Uani 1 4 e d . . .
H2A H 0.9234 0.8904 0.1564 0.036 Uiso 1 4 e calc R . .
H2B H 0.8057 1.0540 0.1591 0.036 Uiso 1 4 e calc R . .
C3 C 1.1435(4) 0.8499(4) 0.09367(7) 0.0262(6) Uani 1 4 e d . . .
C4 C 1.1154(4) 0.8810(4) 0.06054(8) 0.0299(7) Uani 1 4 e d . . .
C5 C 1.0984(6) 0.7470(5) 0.03838(9) 0.0445(9) Uani 1 4 e d . . .
H5 H 1.0839 0.7699 0.0163 0.053 Uiso 1 4 e calc R . .
C6 C 1.1033(5) 0.5781(5) 0.04964(11) 0.0473(9) Uani 1 4 e d . . .
H6 H 1.0901 0.4868 0.0351 0.057 Uiso 1 4 e calc R . .
C7 C 1.1271(5) 0.5447(4) 0.08184(10) 0.0447(9) Uani 1 4 e d . . .
H7 H 1.1294 0.4307 0.0891 0.054 Uiso 1 4 e calc R . .
C8 C 1.1482(4) 0.6793(4) 0.10388(9) 0.0357(7) Uani 1 4 e d . . .
H8 H 1.1656 0.6545 0.1258 0.043 Uiso 1 4 e calc R . .
C9 C 1.0138(4) 0.8272(4) 0.31069(7) 0.0285(6) Uani 1 4 e d . . .
C10 C 1.0753(5) 0.9586(5) 0.33582(8) 0.0383(8) Uani 1 4 e d . . .
H10A H 1.2001 0.9570 0.3370 0.046 Uiso 1 4 e calc R . .
H10B H 1.0397 1.0731 0.3286 0.046 Uiso 1 4 e calc R . .
C11 C 0.8631(4) 1.1562(4) 0.40922(7) 0.0234(6) Uani 1 4 e d . . .
C12 C 0.8786(4) 1.1220(4) 0.44239(7) 0.0276(6) Uani 1 4 e d . . .
C13 C 0.8859(5) 1.2535(5) 0.46522(9) 0.0418(8) Uani 1 4 e d . . .
H13 H 0.8920 1.2279 0.4873 0.050 Uiso 1 4 e calc R . .
C14 C 0.8840(5) 1.4242(5) 0.45466(9) 0.0436(9) Uani 1 4 e d . . .
H14 H 0.8908 1.5139 0.4697 0.052 Uiso 1 4 e calc R . .
C15 C 0.8721(5) 1.4608(4) 0.42220(10) 0.0399(8) Uani 1 4 e d . . .
H15 H 0.8712 1.5754 0.4153 0.048 Uiso 1 4 e calc R . .
C16 C 0.8615(4) 1.3281(4) 0.39949(8) 0.0317(7) Uani 1 4 e d . . .
H16 H 0.8531 1.3549 0.3775 0.038 Uiso 1 4 e calc R . .
H1W H 0.998(7) 0.351(3) 0.2691(11) 0.09(2) Uiso 1 4 e d D . .
H2W H 0.985(7) 0.477(6) 0.2942(5) 0.073(17) Uiso 1 4 e d D . .
H3W H 1.026(6) 0.418(3) 0.1976(12) 0.085(18) Uiso 1 4 e d D . .
H4W H 0.915(4) 0.542(6) 0.1840(9) 0.065(15) Uiso 1 4 e d D . .
H5W H 0.667(5) 0.772(4) 0.2381(11) 0.069(15) Uiso 1 4 e d D . .
H6W H 0.667(6) 0.618(6) 0.2546(12) 0.10(2) Uiso 1 4 e d D . .
H7W H 1.323(5) 0.670(5) 0.2584(5) 0.052(12) Uiso 1 4 e d D . .
H8W H 1.344(5) 0.584(4) 0.2294(8) 0.047(12) Uiso 1 4 e d D . .

loop_
_atom_site_aniso_label
_atom_site_aniso_U_11
_atom_site_aniso_U_22
_atom_site_aniso_U_33
_atom_site_aniso_U_23
_atom_site_aniso_U_13
_atom_site_aniso_U_12
Mn1 0.0217(2) 0.0195(2) 0.0264(2) -0.00012(17) 0.00083(16) -0.00056(18)
S1 0.0284(4) 0.0261(4) 0.0287(4) -0.0002(3) 0.0017(3) 0.0005(3)
S2 0.0276(4) 0.0221(3) 0.0260(4) -0.0029(3) -0.0035(3) 0.0004(3)
O1 0.0541(16) 0.0340(13) 0.0400(13) 0.0133(11) 0.0003(11) -0.0029(12)
O2 0.0502(15) 0.0276(12) 0.0339(12) -0.0016(9) -0.0093(10) -0.0062(11)
O3 0.0368(13) 0.0486(15) 0.0394(13) 0.0033(11) -0.0082(10) 0.0109(12)
O4 0.0414(14) 0.0339(13) 0.0450(14) -0.0038(11) 0.0072(11) -0.0156(11)
O5 0.0642(18) 0.0235(12) 0.0555(16) 0.0038(11) 0.0041(14) 0.0078(12)
O6 0.123(3) 0.055(2) 0.0459(17) 0.0174(15) 0.0333(18) -0.004(2)
O7 0.0388(12) 0.0287(11) 0.0240(10) -0.0016(8) 0.0053(9) -0.0028(10)
O8 0.0571(16) 0.0394(14) 0.0359(13) -0.0074(11) 0.0143(11) -0.0210(13)
O9 0.0521(16) 0.0398(14) 0.0377(13) -0.0020(11) -0.0211(11) 0.0084(12)
O10 0.0376(13) 0.0303(12) 0.0489(14) -0.0062(11) 0.0056(11) -0.0128(10)
O11 0.0638(18) 0.0261(13) 0.0561(16) 0.0007(11) 0.0054(14) 0.0110(12)
O12 0.111(3) 0.056(2) 0.0479(17) 0.0196(15) 0.0311(18) -0.0007(19)
O13 0.0363(13) 0.0245(11) 0.0381(13) 0.0001(9) 0.0031(10) -0.0007(10)
O14 0.0427(14) 0.0317(13) 0.0411(14) -0.0073(10) -0.0138(11) 0.0057(11)
O15 0.0223(12) 0.0398(15) 0.0709(19) 0.0196(13) 0.0073(12) 0.0045(11)
O16 0.0244(11) 0.0316(12) 0.0278(11) -0.0028(9) -0.0001(9) 0.0023(9)
N1 0.0389(15) 0.0348(15) 0.0263(13) 0.0044(11) 0.0046(11) 0.0128(12)
N2 0.060(2) 0.0274(14) 0.0294(14) 0.0034(11) 0.0013(13) -0.0039(14)
N3 0.0353(15) 0.0377(15) 0.0214(12) -0.0020(11) 0.0020(10) 0.0092(12)
N4 0.0557(19) 0.0303(15) 0.0277(14) 0.0024(11) 0.0004(13) -0.0018(14)
C1 0.0278(15) 0.0232(14) 0.0268(14) 0.0003(11) 0.0020(12) 0.0015(12)
C2 0.0282(15) 0.0333(16) 0.0279(15) -0.0037(13) -0.0004(12) -0.0009(13)
C3 0.0257(15) 0.0201(14) 0.0332(15) 0.0000(11) 0.0069(12) 0.0017(11)
C4 0.0353(17) 0.0210(14) 0.0337(16) 0.0002(12) 0.0060(13) -0.0001(13)
C5 0.061(2) 0.0352(19) 0.0372(19) -0.0090(15) 0.0000(17) 0.0023(17)
C6 0.051(2) 0.0270(18) 0.064(3) -0.0141(17) -0.0018(19) -0.0005(16)
C7 0.044(2) 0.0166(15) 0.073(3) 0.0000(16) -0.0027(19) 0.0008(14)
C8 0.0336(17) 0.0254(16) 0.0481(19) 0.0091(14) 0.0003(15) 0.0033(14)
C9 0.0280(15) 0.0290(16) 0.0286(15) -0.0037(12) 0.0034(12) -0.0005(13)
C10 0.048(2) 0.0390(18) 0.0290(16) -0.0089(14) 0.0128(14) -0.0141(16)
C11 0.0227(14) 0.0192(13) 0.0282(14) -0.0023(11) 0.0014(11) 0.0029(11)
C12 0.0332(16) 0.0222(14) 0.0275(15) -0.0019(12) 0.0021(12) 0.0008(13)
C13 0.059(2) 0.0367(18) 0.0300(17) -0.0096(14) 0.0021(16) 0.0029(17)
C14 0.053(2) 0.0278(17) 0.050(2) -0.0140(16) 0.0004(17) 0.0018(16)
C15 0.043(2) 0.0182(14) 0.059(2) -0.0049(14) 0.0007(17) 0.0037(14)
C16 0.0337(17) 0.0231(15) 0.0383(17) 0.0032(13) -0.0026(13) 0.0009(13)

loop_
_atom_type_symbol
_atom_type_description
_atom_type_scat_dispersion_real
_atom_type_scat_dispersion_imag
_atom_type_scat_source
C C 0.0033 0.0016 'International Tables Vol C Tables 4.2.6.8 and 6.1.1.4'
H H 0.0000 0.0000 'International Tables Vol C Tables 4.2.6.8 and 6.1.1.4'
N N 0.0061 0.0033 'International Tables Vol C Tables 4.2.6.8 and 6.1.1.4'
O O 0.0106 0.0060 'International Tables Vol C Tables 4.2.6.8 and 6.1.1.4'
S S 0.1246 0.1234 'International Tables Vol C Tables 4.2.6.8 and 6.1.1.4'
Mn Mn 0.3368 0.7283 'International Tables Vol C Tables 4.2.6.8 and 6.1.1.4'

loop_
_geom_angle_atom_site_label_1
_geom_angle_atom_site_label_2
_geom_angle_atom_site_label_3
_geom_angle
_geom_angle_site_symmetry_1
_geom_angle_site_symmetry_3
_geom_angle_publ_flag
O1 Mn1 O15 84.20(10) . . ?
O1 Mn1 O7 84.59(9) . . ?
O15 Mn1 O7 100.89(10) . . ?
O1 Mn1 O16 103.46(10) . . ?
O15 Mn1 O16 170.80(10) . . ?
O7 Mn1 O16 85.08(9) . . ?
O1 Mn1 O14 96.98(10) . . ?
O15 Mn1 O14 89.76(11) . . ?
O7 Mn1 O14 169.34(10) . . ?
O16 Mn1 O14 84.30(9) . . ?
O1 Mn1 O13 164.89(10) . . ?
O15 Mn1 O13 83.61(9) . . ?
O7 Mn1 O13 88.99(9) . . ?
O16 Mn1 O13 89.55(9) . . ?
O14 Mn1 O13 91.85(10) . . ?
O3 S1 O4 120.60(16) . . ?
O3 S1 N1 107.28(14) . . ?
O4 S1 N1 107.55(16) . . ?
O3 S1 C3 105.65(15) . . ?
O4 S1 C3 105.88(14) . . ?
N1 S1 C3 109.57(15) . . ?
O10 S2 O9 119.39(16) . . ?
O10 S2 N3 110.48(15) . . ?
O9 S2 N3 107.55(15) . . ?
O10 S2 C11 106.66(14) . . ?
O9 S2 C11 105.12(14) . . ?
N3 S2 C11 106.88(14) . . ?
C1 O1 Mn1 152.0(2) . . ?
C9 O7 Mn1 125.1(2) . . ?
Mn1 O13 H1W 128(3) . . ?
Mn1 O13 H2W 120(3) . . ?
H1W O13 H2W 112(3) . . ?
Mn1 O14 H3W 124(3) . . ?
Mn1 O14 H4W 115(3) . . ?
H3W O14 H4W 107(3) . . ?
Mn1 O15 H5W 119(3) . . ?
Mn1 O15 H6W 128(4) . . ?
H5W O15 H6W 103(3) . . ?
Mn1 O16 H7W 106(3) . . ?
Mn1 O16 H8W 129(3) . . ?
H7W O16 H8W 105(2) . . ?
C2 N1 S1 119.6(2) . . ?
C2 N1 H1 120.2 . . ?
S1 N1 H1 120.2 . . ?
O6 N2 O5 124.6(3) . . ?
O6 N2 C4 117.4(3) . . ?
O5 N2 C4 117.8(3) . . ?
C10 N3 S2 122.2(2) . . ?
C10 N3 H3 118.9 . . ?
S2 N3 H3 118.9 . . ?
O12 N4 O11 124.7(3) . . ?
O12 N4 C12 117.5(3) . . ?
O11 N4 C12 117.7(3) . . ?
O2 C1 O1 123.9(3) . . ?
O2 C1 C2 120.2(3) . . ?
O1 C1 C2 115.7(3) . . ?
N1 C2 C1 114.5(3) . . ?
N1 C2 H2A 108.6 . . ?
C1 C2 H2A 108.6 . . ?
N1 C2 H2B 108.6 . . ?
C1 C2 H2B 108.6 . . ?
H2A C2 H2B 107.6 . . ?
C8 C3 C4 117.6(3) . . ?
C8 C3 S1 117.5(3) . . ?
C4 C3 S1 124.6(2) . . ?
C5 C4 C3 121.7(3) . . ?
C5 C4 N2 116.6(3) . . ?
C3 C4 N2 121.7(3) . . ?
C6 C5 C4 118.8(4) . . ?
C6 C5 H5 120.6 . . ?
C4 C5 H5 120.6 . . ?
C7 C6 C5 120.5(3) . . ?
C7 C6 H6 119.7 . . ?
C5 C6 H6 119.7 . . ?
C6 C7 C8 120.5(3) . . ?
C6 C7 H7 119.8 . . ?
C8 C7 H7 119.8 . . ?
C3 C8 C7 120.8(3) . . ?
C3 C8 H8 119.6 . . ?
C7 C8 H8 119.6 . . ?
O8 C9 O7 125.3(3) . . ?
O8 C9 C10 119.9(3) . . ?
O7 C9 C10 114.7(3) . . ?
N3 C10 C9 114.5(3) . . ?
N3 C10 H10A 108.6 . . ?
C9 C10 H10A 108.6 . . ?
N3 C10 H10B 108.6 . . ?
C9 C10 H10B 108.6 . . ?
H10A C10 H10B 107.6 . . ?
C16 C11 C12 117.7(3) . . ?
C16 C11 S2 117.5(2) . . ?
C12 C11 S2 124.6(2) . . ?
C13 C12 C11 121.9(3) . . ?
C13 C12 N4 116.1(3) . . ?
C11 C12 N4 121.9(3) . . ?
C12 C13 C14 118.9(3) . . ?
C12 C13 H13 120.5 . . ?
C14 C13 H13 120.5 . . ?
C15 C14 C13 120.2(3) . . ?
C15 C14 H14 119.9 . . ?
C13 C14 H14 119.9 . . ?
C14 C15 C16 120.5(3) . . ?
C14 C15 H15 119.7 . . ?
C16 C15 H15 119.7 . . ?
C11 C16 C15 120.8(3) . . ?
C11 C16 H16 119.6 . . ?
C15 C16 H16 119.6 . . ?

loop_
_geom_bond_atom_site_label_1
_geom_bond_atom_site_label_2
_geom_bond_distance
_geom_bond_site_symmetry_2
_geom_bond_publ_flag
Mn1 O1 2.128(2) . ?
Mn1 O15 2.156(2) . ?
Mn1 O7 2.163(2) . ?
Mn1 O16 2.184(2) . ?
Mn1 O14 2.189(2) . ?
Mn1 O13 2.288(2) . ?
S1 O3 1.426(2) . ?
S1 O4 1.434(2) . ?
S1 N1 1.602(3) . ?
S1 C3 1.784(3) . ?
S2 O10 1.432(2) . ?
S2 O9 1.439(2) . ?
S2 N3 1.596(3) . ?
S2 C11 1.781(3) . ?
O1 C1 1.258(4) . ?
O2 C1 1.249(4) . ?
O5 N2 1.216(4) . ?
O6 N2 1.213(4) . ?
O7 C9 1.278(4) . ?
O8 C9 1.237(4) . ?
O11 N4 1.215(4) . ?
O12 N4 1.212(4) . ?
O13 H1W 0.883(19) . ?
O13 H2W 0.837(18) . ?
O14 H3W 0.862(19) . ?
O14 H4W 0.869(18) . ?
O15 H5W 0.880(19) . ?
O15 H6W 0.869(19) . ?
O16 H7W 0.870(18) . ?
O16 H8W 0.872(18) . ?
N1 C2 1.454(4) . ?
N1 H1 0.8600 . ?
N2 C4 1.470(4) . ?
N3 C10 1.452(4) . ?
N3 H3 0.8600 . ?
N4 C12 1.471(4) . ?
C1 C2 1.512(4) . ?
C2 H2A 0.9700 . ?
C2 H2B 0.9700 . ?
C3 C8 1.383(4) . ?
C3 C4 1.397(4) . ?
C4 C5 1.384(5) . ?
C5 C6 1.384(5) . ?
C5 H5 0.9300 . ?
C6 C7 1.359(6) . ?
C6 H6 0.9300 . ?
C7 C8 1.387(5) . ?
C7 H7 0.9300 . ?
C8 H8 0.9300 . ?
C9 C10 1.517(4) . ?
C10 H10A 0.9700 . ?
C10 H10B 0.9700 . ?
C11 C16 1.387(4) . ?
C11 C12 1.394(4) . ?
C12 C13 1.384(4) . ?
C13 C14 1.388(5) . ?
C13 H13 0.9300 . ?
C14 C15 1.367(5) . ?
C14 H14 0.9300 . ?
C15 C16 1.388(5) . ?
C15 H15 0.9300 . ?
C16 H16 0.9300 . ?

loop_
_geom_hbond_atom_site_label_D
_geom_hbond_atom_site_label_H
_geom_hbond_atom_site_label_A
_geom_hbond_distance_DH
_geom_hbond_distance_HA
_geom_hbond_distance_DA
_geom_hbond_angle_DHA
_geom_hbond_site_symmetry_A
N1 H1 O10 0.86 2.25 3.029(4) 150.0 2_655
N3 H3 O4 0.86 2.13 2.886(4) 147.2 2_745
N3 H3 O11 0.86 2.57 3.113(4) 122.3 .
O13 H1W O16 0.883(19) 2.24(4) 2.904(3) 132(5) 2_745
O13 H1W O15 0.883(19) 2.24(5) 2.860(3) 127(5) 2_645
O13 H2W O8 0.837(18) 2.04(4) 2.659(3) 130(4) .
O14 H3W O2 0.862(19) 1.871(19) 2.731(3) 176(5) 1_545
O14 H4W O9 0.869(18) 1.95(2) 2.809(3) 169(4) 2_645
O15 H5W O13 0.880(19) 1.99(2) 2.860(3) 171(5) 2_655
O15 H6W O1 0.869(19) 2.147(19) 3.006(4) 170(5) 2_645
O16 H7W O2 0.870(18) 1.824(19) 2.691(3) 174(4) 2_745
O16 H8W O7 0.872(18) 1.95(2) 2.800(3) 163(4) 2_745

loop_
_geom_torsion_atom_site_label_1
_geom_torsion_atom_site_label_2
_geom_torsion_atom_site_label_3
_geom_torsion_atom_site_label_4
_geom_torsion
_geom_torsion_site_symmetry_1
_geom_torsion_site_symmetry_2
_geom_torsion_site_symmetry_3
_geom_torsion_site_symmetry_4
_geom_torsion_publ_flag
O15 Mn1 O1 C1 -147.3(5) . . . . ?
O7 Mn1 O1 C1 111.1(5) . . . . ?
O16 Mn1 O1 C1 27.5(5) . . . . ?
O14 Mn1 O1 C1 -58.3(5) . . . . ?
O13 Mn1 O1 C1 176.3(4) . . . . ?
O1 Mn1 O7 C9 139.2(3) . . . . ?
O15 Mn1 O7 C9 56.2(3) . . . . ?
O16 Mn1 O7 C9 -116.8(3) . . . . ?
O14 Mn1 O7 C9 -121.8(5) . . . . ?
O13 Mn1 O7 C9 -27.1(3) . . . . ?
O3 S1 N1 C2 -31.8(3) . . . . ?
O4 S1 N1 C2 -162.9(2) . . . . ?
C3 S1 N1 C2 82.5(3) . . . . ?
O10 S2 N3 C10 129.9(3) . . . . ?
O9 S2 N3 C10 -2.0(3) . . . . ?
C11 S2 N3 C10 -114.4(3) . . . . ?
Mn1 O1 C1 O2 -96.9(5) . . . . ?
Mn1 O1 C1 C2 87.5(5) . . . . ?
S1 N1 C2 C1 80.6(3) . . . . ?
O2 C1 C2 N1 28.3(4) . . . . ?
O1 C1 C2 N1 -155.9(3) . . . . ?
O3 S1 C3 C8 14.3(3) . . . . ?
O4 S1 C3 C8 143.3(3) . . . . ?
N1 S1 C3 C8 -101.0(3) . . . . ?
O3 S1 C3 C4 -159.4(3) . . . . ?
O4 S1 C3 C4 -30.4(3) . . . . ?
N1 S1 C3 C4 85.3(3) . . . . ?
C8 C3 C4 C5 -2.1(5) . . . . ?
S1 C3 C4 C5 171.5(3) . . . . ?
C8 C3 C4 N2 175.6(3) . . . . ?
S1 C3 C4 N2 -10.7(5) . . . . ?
O6 N2 C4 C5 -44.6(5) . . . . ?
O5 N2 C4 C5 131.4(4) . . . . ?
O6 N2 C4 C3 137.5(4) . . . . ?
O5 N2 C4 C3 -46.4(5) . . . . ?
C3 C4 C5 C6 2.4(6) . . . . ?
N2 C4 C5 C6 -175.5(4) . . . . ?
C4 C5 C6 C7 -1.1(6) . . . . ?
C5 C6 C7 C8 -0.4(6) . . . . ?
C4 C3 C8 C7 0.6(5) . . . . ?
S1 C3 C8 C7 -173.5(3) . . . . ?
C6 C7 C8 C3 0.7(6) . . . . ?
Mn1 O7 C9 O8 0.3(5) . . . . ?
Mn1 O7 C9 C10 177.3(2) . . . . ?
S2 N3 C10 C9 -83.4(4) . . . . ?
O8 C9 C10 N3 -7.3(5) . . . . ?
O7 C9 C10 N3 175.5(3) . . . . ?
O10 S2 C11 C16 -145.3(3) . . . . ?
O9 S2 C11 C16 -17.6(3) . . . . ?
N3 S2 C11 C16 96.5(3) . . . . ?
O10 S2 C11 C12 29.1(3) . . . . ?
O9 S2 C11 C12 156.8(3) . . . . ?
N3 S2 C11 C12 -89.1(3) . . . . ?
C16 C11 C12 C13 2.3(5) . . . . ?
S2 C11 C12 C13 -172.1(3) . . . . ?
C16 C11 C12 N4 -174.5(3) . . . . ?
S2 C11 C12 N4 11.1(4) . . . . ?
O12 N4 C12 C13 46.0(5) . . . . ?
O11 N4 C12 C13 -131.1(4) . . . . ?
O12 N4 C12 C11 -136.9(4) . . . . ?
O11 N4 C12 C11 45.9(5) . . . . ?
C11 C12 C13 C14 -2.4(6) . . . . ?
N4 C12 C13 C14 174.6(4) . . . . ?
C12 C13 C14 C15 1.1(6) . . . . ?
C13 C14 C15 C16 0.2(6) . . . . ?
C12 C11 C16 C15 -1.0(5) . . . . ?
S2 C11 C16 C15 173.8(3) . . . . ?
C14 C15 C16 C11 -0.2(5) . . . . ?
